data_4333036
loop_
_publ_author_name
'Murugavel, Ramaswamy'
'Singh, Mayank Pratap'

_publ_section_title
;
 Novel Layered Copper Phosphoramidate, Which Contains Six-Membered Rings
 Made of Five Different Elements
;
_journal_issue 23
_journal_name_full 'Inorganic Chemistry'
_journal_page_first 9154
_journal_page_last 9156
_journal_paper_doi 10.1021/ic061298i
_journal_volume 45
_journal_year 2006
_chemical_formula_moiety 'C14 H14 Cu1 N2 O8 P2'
_chemical_formula_sum 'C14 H14 Cu N2 O8 P2'
_chemical_formula_weight 463.75
_chemical_name_systematic
;
 ?
;
_space_group_IT_number 14
_symmetry_cell_setting monoclinic
_symmetry_space_group_name_Hall '-P 2yn'
_symmetry_space_group_name_H-M 'P 1 21/n 1'
_atom_sites_solution_hydrogens geom
_atom_sites_solution_primary direct
_atom_sites_solution_secondary difmap
_audit_creation_method SHELXL-97
_cell_angle_alpha 90.00
_cell_angle_beta 92.144(13)
_cell_angle_gamma 90.00
_cell_formula_units_Z 4
_cell_length_a 9.2962(17)
_cell_length_b 8.9052(17)
_cell_length_c 21.031(3)
_cell_measurement_reflns_used 0
_cell_measurement_temperature 150(2)
_cell_measurement_theta_max 0
_cell_measurement_theta_min 0
_cell_volume 1739.8(5)
_computing_molecular_graphics 'Ortep-3 for Windows (Farrugia, 1997)'
_computing_publication_material 'WinGX publication routines (Farrugia, 1999)'
_computing_structure_refinement 'SHELXL-97 (Sheldrick, 1997)'
_computing_structure_solution 'SHELXS-86 (Sheldrick, 1986)'
_diffrn_ambient_temperature 150(2)
_diffrn_measured_fraction_theta_full 0.915
_diffrn_measured_fraction_theta_max 0.915
_diffrn_radiation_monochromator graphite
_diffrn_radiation_source 'fine-focus sealed tube'
_diffrn_radiation_type MoK\a
_diffrn_radiation_wavelength 0.71073
_diffrn_reflns_av_R_equivalents 0.0303
_diffrn_reflns_av_sigmaI/netI 0.0494
_diffrn_reflns_limit_h_max 10
_diffrn_reflns_limit_h_min -13
_diffrn_reflns_limit_k_max 11
_diffrn_reflns_limit_k_min -12
_diffrn_reflns_limit_l_max 31
_diffrn_reflns_limit_l_min -31
_diffrn_reflns_number 16796
_diffrn_reflns_theta_full 32.29
_diffrn_reflns_theta_max 32.29
_diffrn_reflns_theta_min 3.00
_exptl_absorpt_coefficient_mu 1.487
_exptl_absorpt_correction_T_max 0.6984
_exptl_absorpt_correction_T_min 0.6241
_exptl_crystal_colour blue
_exptl_crystal_density_diffrn 1.770
_exptl_crystal_density_method 'not measured'
_exptl_crystal_description prism
_exptl_crystal_F_000 940
_exptl_crystal_size_max 0.35
_exptl_crystal_size_mid 0.31
_exptl_crystal_size_min 0.26
_refine_diff_density_max 0.392
_refine_diff_density_min -0.634
_refine_diff_density_rms 0.083
_refine_ls_extinction_method none
_refine_ls_goodness_of_fit_ref 0.966
_refine_ls_hydrogen_treatment mixed
_refine_ls_matrix_type full
_refine_ls_number_parameters 300
_refine_ls_number_reflns 5671
_refine_ls_number_restraints 0
_refine_ls_restrained_S_all 0.966
_refine_ls_R_factor_all 0.0545
_refine_ls_R_factor_gt 0.0324
_refine_ls_shift/su_max 0.001
_refine_ls_shift/su_mean 0.000
_refine_ls_structure_factor_coef Fsqd
_refine_ls_weighting_details 'calc w=1/[\s^2^(Fo^2^)+(0.0442P)^2^+0.0000P] where P=(Fo^2^+2Fc^2^)/3'
_refine_ls_weighting_scheme calc
_refine_ls_wR_factor_gt 0.0787
_refine_ls_wR_factor_ref 0.0821
_reflns_number_gt 3846
_reflns_number_total 5671
_reflns_threshold_expression >2sigma(I)
_cod_data_source_file ic061298isup1.cif
_cod_data_source_block newrm025a
_cod_database_code 4333036

loop_
_symmetry_equiv_pos_as_xyz
'x, y, z'
'-x+1/2, y+1/2, -z+1/2'
'-x, -y, -z'
'x-1/2, -y-1/2, z-1/2'

loop_
_atom_site_label
_atom_site_type_symbol
_atom_site_fract_x
_atom_site_fract_y
_atom_site_fract_z
_atom_site_U_iso_or_equiv
_atom_site_adp_type
_atom_site_occupancy
_atom_site_symmetry_multiplicity
_atom_site_calc_flag
Cu1 Cu 0.50296(2) 0.44067(3) 0.252564(10) 0.01444(7) Uani 1 1 d
P1 P 0.69440(5) 0.69803(5) 0.21634(2) 0.01204(10) Uani 1 1 d
P2 P 0.30481(5) 0.18557(5) 0.28229(2) 0.01271(10) Uani 1 1 d
N1 N 0.67599(18) 0.7526(2) 0.29291(8) 0.0182(3) Uani 1 1 d
N2 N 0.31073(18) 0.1476(2) 0.20311(8) 0.0185(3) Uani 1 1 d
O1 O 0.66871(13) 0.53142(14) 0.21502(6) 0.0151(3) Uani 1 1 d
O3 O 0.57309(15) 0.78142(17) 0.17711(7) 0.0200(3) Uani 1 1 d
O2 O 0.83783(13) 0.75104(15) 0.19722(6) 0.0172(3) Uani 1 1 d
O4 O 0.51932(13) 0.57554(15) 0.32645(6) 0.0168(3) Uani 1 1 d
O5 O 0.33764(13) 0.35031(14) 0.28985(6) 0.0151(3) Uani 1 1 d
O6 O 0.16228(13) 0.13259(15) 0.30231(6) 0.0174(3) Uani 1 1 d
O7 O 0.42698(16) 0.08948(17) 0.31452(7) 0.0206(3) Uani 1 1 d
O8 O 0.48347(13) 0.31452(15) 0.17622(6) 0.0159(3) Uani 1 1 d
C1 C 0.59685(18) 0.6878(2) 0.33737(8) 0.0133(3) Uani 1 1 d
C2 C 0.60201(19) 0.7521(2) 0.40271(8) 0.0145(4) Uani 1 1 d
C3 C 0.6992(2) 0.8636(2) 0.42140(9) 0.0234(4) Uani 1 1 d
C4 C 0.7016(3) 0.9158(3) 0.48345(10) 0.0307(5) Uani 1 1 d
C5 C 0.6086(2) 0.8592(3) 0.52687(10) 0.0261(5) Uani 1 1 d
C6 C 0.5124(2) 0.7479(3) 0.50866(10) 0.0271(5) Uani 1 1 d
C7 C 0.5094(2) 0.6941(3) 0.44680(9) 0.0222(4) Uani 1 1 d
C8 C 0.39553(18) 0.2135(2) 0.16124(8) 0.0139(3) Uani 1 1 d
C9 C 0.38236(18) 0.1660(2) 0.09352(8) 0.0154(4) Uani 1 1 d
C10 C 0.3294(2) 0.0254(2) 0.07541(9) 0.0189(4) Uani 1 1 d
C11 C 0.3126(2) -0.0086(3) 0.01095(9) 0.0216(4) Uani 1 1 d
C12 C 0.3472(2) 0.0956(3) -0.03451(9) 0.0230(4) Uani 1 1 d
C13 C 0.4031(2) 0.2334(3) -0.01642(9) 0.0234(4) Uani 1 1 d
C14 C 0.4216(2) 0.2688(2) 0.04735(9) 0.0186(4) Uani 1 1 d
H2A H 0.265(3) 0.079(3) 0.1903(11) 0.029(7) Uiso 1 1 d
H7A H 0.503(3) 0.124(3) 0.3109(13) 0.044(9) Uiso 1 1 d
H1A H 0.708(3) 0.826(3) 0.3031(12) 0.032(7) Uiso 1 1 d
H3A H 0.501(4) 0.744(4) 0.1850(17) 0.080(13) Uiso 1 1 d
H12 H 0.338(2) 0.076(2) -0.0766(11) 0.022(6) Uiso 1 1 d
H10 H 0.308(2) -0.046(2) 0.1074(10) 0.013(5) Uiso 1 1 d
H11 H 0.269(2) -0.105(3) -0.0010(10) 0.022(6) Uiso 1 1 d
H5 H 0.609(2) 0.901(3) 0.5668(12) 0.032(6) Uiso 1 1 d
H13 H 0.431(2) 0.308(3) -0.0486(11) 0.029(6) Uiso 1 1 d
H7 H 0.449(3) 0.615(3) 0.4345(12) 0.043(8) Uiso 1 1 d
H3 H 0.765(3) 0.905(3) 0.3916(11) 0.033(7) Uiso 1 1 d
H6 H 0.449(3) 0.703(3) 0.5363(11) 0.033(7) Uiso 1 1 d
H4 H 0.781(3) 0.994(3) 0.4957(13) 0.054(8) Uiso 1 1 d
H14 H 0.453(2) 0.359(3) 0.0616(10) 0.018(6) Uiso 1 1 d

loop_
_atom_site_aniso_label
_atom_site_aniso_U_11
_atom_site_aniso_U_22
_atom_site_aniso_U_33
_atom_site_aniso_U_23
_atom_site_aniso_U_13
_atom_site_aniso_U_12
Cu1 0.01512(11) 0.01378(11) 0.01478(11) -0.00374(8) 0.00530(8) -0.00425(8)
P1 0.0116(2) 0.0129(2) 0.0118(2) -0.00046(17) 0.00288(16) -0.00066(17)
P2 0.0121(2) 0.0135(2) 0.0127(2) -0.00074(17) 0.00298(16) -0.00189(17)
N1 0.0249(9) 0.0157(9) 0.0145(7) -0.0040(6) 0.0045(6) -0.0094(7)
N2 0.0193(8) 0.0199(9) 0.0164(7) -0.0041(6) 0.0029(6) -0.0091(7)
O1 0.0148(6) 0.0134(7) 0.0175(6) -0.0031(5) 0.0048(5) -0.0013(5)
O3 0.0157(7) 0.0220(8) 0.0223(7) 0.0081(6) 0.0009(6) 0.0011(6)
O2 0.0131(6) 0.0198(7) 0.0190(6) -0.0016(5) 0.0047(5) -0.0038(5)
O4 0.0186(6) 0.0160(7) 0.0160(6) -0.0040(5) 0.0031(5) -0.0063(5)
O5 0.0136(6) 0.0144(7) 0.0175(6) -0.0032(5) 0.0043(5) -0.0008(5)
O6 0.0142(6) 0.0192(7) 0.0190(6) -0.0019(5) 0.0043(5) -0.0034(5)
O7 0.0157(7) 0.0209(8) 0.0251(7) 0.0047(6) 0.0005(6) 0.0012(6)
O8 0.0169(6) 0.0154(7) 0.0157(6) -0.0028(5) 0.0039(5) -0.0057(5)
C1 0.0122(8) 0.0152(9) 0.0125(8) 0.0001(7) 0.0001(6) 0.0028(7)
C2 0.0143(8) 0.0166(10) 0.0124(8) -0.0015(7) -0.0006(6) 0.0007(7)
C3 0.0312(11) 0.0211(11) 0.0180(9) -0.0020(8) 0.0014(8) -0.0094(9)
C4 0.0482(14) 0.0240(12) 0.0195(10) -0.0043(8) -0.0020(9) -0.0125(10)
C5 0.0334(12) 0.0295(12) 0.0155(9) -0.0060(8) 0.0014(8) 0.0050(9)
C6 0.0229(10) 0.0416(15) 0.0170(9) -0.0015(9) 0.0050(8) 0.0003(10)
C7 0.0177(9) 0.0319(12) 0.0172(9) -0.0016(8) 0.0019(7) -0.0042(9)
C8 0.0124(8) 0.0137(9) 0.0158(8) -0.0007(7) 0.0023(6) 0.0009(7)
C9 0.0121(8) 0.0192(10) 0.0148(8) -0.0012(7) 0.0004(6) 0.0004(7)
C10 0.0173(9) 0.0212(10) 0.0185(9) -0.0028(8) 0.0035(7) -0.0004(8)
C11 0.0175(9) 0.0249(11) 0.0226(10) -0.0098(8) 0.0007(8) -0.0021(8)
C12 0.0190(10) 0.0351(13) 0.0150(9) -0.0052(8) -0.0003(7) 0.0068(8)
C13 0.0280(11) 0.0264(11) 0.0159(9) 0.0035(8) 0.0032(8) 0.0049(9)
C14 0.0202(9) 0.0176(10) 0.0182(9) -0.0007(7) 0.0028(7) 0.0012(8)

loop_
_atom_type_symbol
_atom_type_description
_atom_type_scat_dispersion_real
_atom_type_scat_dispersion_imag
_atom_type_scat_source
C C 0.0033 0.0016 'International Tables Vol C Tables 4.2.6.8 and 6.1.1.4'
H H 0.0000 0.0000 'International Tables Vol C Tables 4.2.6.8 and 6.1.1.4'
N N 0.0061 0.0033 'International Tables Vol C Tables 4.2.6.8 and 6.1.1.4'
O O 0.0106 0.0060 'International Tables Vol C Tables 4.2.6.8 and 6.1.1.4'
P P 0.1023 0.0942 'International Tables Vol C Tables 4.2.6.8 and 6.1.1.4'
Cu Cu 0.3201 1.2651 'International Tables Vol C Tables 4.2.6.8 and 6.1.1.4'

loop_
_geom_angle_atom_site_label_1
_geom_angle_atom_site_label_2
_geom_angle_atom_site_label_3
_geom_angle
O5 Cu1 O1 179.91(6)
O5 Cu1 O8 92.48(5)
O1 Cu1 O8 87.46(5)
O5 Cu1 O4 88.44(5)
O1 Cu1 O4 91.61(5)
O8 Cu1 O4 177.16(6)
O2 P1 O1 116.92(8)
O2 P1 O3 110.14(8)
O1 P1 O3 110.42(8)
O2 P1 N1 106.83(8)
O1 P1 N1 106.19(8)
O3 P1 N1 105.60(8)
O6 P2 O5 117.38(8)
O6 P2 O7 110.29(8)
O5 P2 O7 110.36(8)
O6 P2 N2 106.05(8)
O5 P2 N2 106.44(8)
O7 P2 N2 105.48(8)
C1 N1 P1 127.97(14)
C1 N1 H1A 113.6(19)
P1 N1 H1A 118.0(19)
C8 N2 P2 126.70(14)
C8 N2 H2A 115.9(18)
P2 N2 H2A 117.0(18)
P1 O1 Cu1 122.23(7)
P1 O3 H3A 107(3)
C1 O4 Cu1 131.43(12)
P2 O5 Cu1 121.70(7)
P2 O7 H7A 113(2)
C8 O8 Cu1 131.20(11)
O4 C1 N1 122.97(16)
O4 C1 C2 118.45(16)
N1 C1 C2 118.58(16)
C7 C2 C3 119.34(17)
C7 C2 C1 118.33(17)
C3 C2 C1 122.30(17)
C4 C3 C2 119.6(2)
C4 C3 H3 119.8(14)
C2 C3 H3 120.7(14)
C5 C4 C3 121.0(2)
C5 C4 H4 122.6(15)
C3 C4 H4 116.3(15)
C4 C5 C6 119.71(19)
C4 C5 H5 118.4(16)
C6 C5 H5 121.8(15)
C5 C6 C7 119.9(2)
C5 C6 H6 123.6(15)
C7 C6 H6 116.4(15)
C6 C7 C2 120.5(2)
C6 C7 H7 120.9(16)
C2 C7 H7 118.5(16)
O8 C8 N2 123.10(17)
O8 C8 C9 118.46(16)
N2 C8 C9 118.43(16)
C14 C9 C10 119.94(17)
C14 C9 C8 117.83(17)
C10 C9 C8 122.20(17)
C11 C10 C9 119.15(19)
C11 C10 H10 121.5(12)
C9 C10 H10 119.3(12)
C12 C11 C10 120.6(2)
C12 C11 H11 121.2(13)
C10 C11 H11 118.1(13)
C11 C12 C13 120.14(19)
C11 C12 H12 122.2(14)
C13 C12 H12 117.6(14)
C12 C13 C14 120.2(2)
C12 C13 H13 121.0(14)
C14 C13 H13 118.9(14)
C13 C14 C9 120.00(19)
C13 C14 H14 123.6(13)
C9 C14 H14 116.3(13)

loop_
_geom_bond_atom_site_label_1
_geom_bond_atom_site_label_2
_geom_bond_distance
Cu1 O5 1.9273(13)
Cu1 O1 1.9344(13)
Cu1 O8 1.9624(13)
Cu1 O4 1.9653(13)
P1 O2 1.4842(13)
P1 O1 1.5029(14)
P1 O3 1.5602(14)
P1 N1 1.6970(17)
P2 O6 1.4823(13)
P2 O5 1.5057(14)
P2 O7 1.5568(15)
P2 N2 1.7022(17)
N1 C1 1.342(2)
N1 H1A 0.75(3)
N2 C8 1.339(2)
N2 H2A 0.78(3)
O3 H3A 0.77(3)
O4 C1 1.248(2)
O7 H7A 0.77(3)
O8 C8 1.248(2)
C1 C2 1.488(2)
C2 C7 1.388(3)
C2 C3 1.390(3)
C3 C4 1.385(3)
C3 H3 0.96(2)
C4 C5 1.376(3)
C4 H4 1.04(3)
C5 C6 1.380(3)
C5 H5 0.92(2)
C6 C7 1.386(3)
C6 H6 0.94(2)
C7 H7 0.93(3)
C8 C9 1.486(2)
C9 C14 1.393(3)
C9 C10 1.393(3)
C10 C11 1.392(3)
C10 H10 0.95(2)
C11 C12 1.379(3)
C11 H11 0.98(2)
C12 C13 1.380(3)
C12 H12 0.90(2)
C13 C14 1.382(3)
C13 H13 0.99(2)
C14 H14 0.90(2)

loop_
_geom_torsion_atom_site_label_1
_geom_torsion_atom_site_label_2
_geom_torsion_atom_site_label_3
_geom_torsion_atom_site_label_4
_geom_torsion
O2 P1 N1 C1 -152.47(16)
O1 P1 N1 C1 -27.00(19)
O3 P1 N1 C1 90.28(18)
O6 P2 N2 C8 158.20(16)
O5 P2 N2 C8 32.47(19)
O7 P2 N2 C8 -84.80(19)
O2 P1 O1 Cu1 168.65(8)
O3 P1 O1 Cu1 -64.41(11)
N1 P1 O1 Cu1 49.60(11)
O5 Cu1 O1 P1 84(52)
O8 Cu1 O1 P1 136.56(9)
O4 Cu1 O1 P1 -40.76(9)
O5 Cu1 O4 C1 -171.41(16)
O1 Cu1 O4 C1 8.52(16)
O8 Cu1 O4 C1 -62.4(11)
O6 P2 O5 Cu1 -169.01(7)
O7 P2 O5 Cu1 63.50(11)
N2 P2 O5 Cu1 -50.48(11)
O1 Cu1 O5 P2 89(88)
O8 Cu1 O5 P2 36.98(9)
O4 Cu1 O5 P2 -145.70(9)
O5 Cu1 O8 C8 -1.18(16)
O1 Cu1 O8 C8 178.89(16)
O4 Cu1 O8 C8 -110.1(10)
Cu1 O4 C1 N1 9.9(3)
Cu1 O4 C1 C2 -169.94(12)
P1 N1 C1 O4 -2.4(3)
P1 N1 C1 C2 177.38(13)
O4 C1 C2 C7 -6.5(3)
N1 C1 C2 C7 173.73(18)
O4 C1 C2 C3 171.21(18)
N1 C1 C2 C3 -8.6(3)
C7 C2 C3 C4 -0.5(3)
C1 C2 C3 C4 -178.1(2)
C2 C3 C4 C5 -0.2(4)
C3 C4 C5 C6 0.6(4)
C4 C5 C6 C7 -0.3(3)
C5 C6 C7 C2 -0.4(3)
C3 C2 C7 C6 0.8(3)
C1 C2 C7 C6 178.56(19)
Cu1 O8 C8 N2 -15.2(3)
Cu1 O8 C8 C9 163.64(12)
P2 N2 C8 O8 0.0(3)
P2 N2 C8 C9 -178.86(13)
O8 C8 C9 C14 -24.7(2)
N2 C8 C9 C14 154.21(18)
O8 C8 C9 C10 156.91(18)
N2 C8 C9 C10 -24.2(3)
C14 C9 C10 C11 -1.8(3)
C8 C9 C10 C11 176.55(17)
C9 C10 C11 C12 -0.4(3)
C10 C11 C12 C13 2.0(3)
C11 C12 C13 C14 -1.4(3)
C12 C13 C14 C9 -0.7(3)
C10 C9 C14 C13 2.4(3)
C8 C9 C14 C13 -176.06(17)
